data_7211602
loop_
_publ_author_name
'Wang, Zhao-Xi'
'Wu, Qiong-Fang'
'Liu, Hong-Jiang'
'Shao, Min'
'Xiao, Hong-Ping'
'Li, Ming-Xing'

_publ_section_title
;
 2D and 3D lanthanide coordination polymers constructed from
 benzimidazole-5,6-dicarboxylic acid and sulfate bridged secondary
 building units
;
_journal_issue 4
_journal_name_full CrystEngComm
_journal_page_first 1139
_journal_paper_doi 10.1039/b910701k
_journal_volume 12
_journal_year 2010
_chemical_formula_moiety '2(C18 H8 Dy2 N4 O12 S), H4 O2'
_chemical_formula_sum 'C36 H20 Dy4 N8 O26 S2'
_chemical_formula_weight 1694.72
_chemical_name_systematic
;
?
;
_space_group_IT_number 14
_symmetry_cell_setting monoclinic
_symmetry_space_group_name_Hall '-P 2ybc'
_symmetry_space_group_name_H-M 'P 1 21/c 1'
_atom_sites_solution_hydrogens geom
_atom_sites_solution_primary direct
_atom_sites_solution_secondary difmap
_audit_creation_method SHELXL-97
_cell_angle_alpha 90.00
_cell_angle_beta 96.7490(10)
_cell_angle_gamma 90.00
_cell_formula_units_Z 1
_cell_length_a 9.5378(8)
_cell_length_b 6.6828(5)
_cell_length_c 16.1310(13)
_cell_measurement_reflns_used 2372
_cell_measurement_temperature 293(2)
_cell_measurement_theta_max 25.34
_cell_measurement_theta_min 1.89
_cell_volume 1021.05(14)
_computing_cell_refinement 'SAINT (Bruker, 2002)'
_computing_data_collection 'SMART (Bruker, 2002)'
_computing_data_reduction 'SAINT (Bruker, 2002)'
_computing_molecular_graphics 'SHELXTL(Bruker, 2002)'
_computing_publication_material 'SHELXTL(Bruker, 2002)'
_computing_structure_refinement 'SHELXL-97 (Sheldrick, 1997)'
_computing_structure_solution 'SHELXS-97 (Sheldrick, 1990)'
_diffrn_ambient_temperature 293(2)
_diffrn_measured_fraction_theta_full 0.993
_diffrn_measured_fraction_theta_max 0.993
_diffrn_measurement_device_type 'Bruker APEX area-detector diffractometer'
_diffrn_measurement_method '\f and \w scans'
_diffrn_radiation_monochromator graphite
_diffrn_radiation_source 'fine-focus sealed tube'
_diffrn_radiation_type MoK\a
_diffrn_radiation_wavelength 0.71073
_diffrn_reflns_av_R_equivalents 0.0240
_diffrn_reflns_av_sigmaI/netI 0.0273
_diffrn_reflns_limit_h_max 8
_diffrn_reflns_limit_h_min -11
_diffrn_reflns_limit_k_max 8
_diffrn_reflns_limit_k_min -7
_diffrn_reflns_limit_l_max 19
_diffrn_reflns_limit_l_min -19
_diffrn_reflns_number 5263
_diffrn_reflns_theta_full 25.50
_diffrn_reflns_theta_max 25.50
_diffrn_reflns_theta_min 2.15
_exptl_absorpt_coefficient_mu 7.452
_exptl_absorpt_correction_T_max 0.409
_exptl_absorpt_correction_T_min 0.272
_exptl_absorpt_correction_type multi-scan
_exptl_absorpt_process_details '(SADABS; Bruker, 2002)'
_exptl_crystal_colour Colorless
_exptl_crystal_density_diffrn 2.756
_exptl_crystal_density_method 'not measured'
_exptl_crystal_description cubic
_exptl_crystal_F_000 796
_exptl_crystal_size_max 0.23
_exptl_crystal_size_mid 0.15
_exptl_crystal_size_min 0.12
_refine_diff_density_max 3.906
_refine_diff_density_min -3.471
_refine_diff_density_rms 0.254
_refine_ls_extinction_method none
_refine_ls_goodness_of_fit_ref 1.168
_refine_ls_hydrogen_treatment constr
_refine_ls_matrix_type full
_refine_ls_number_parameters 190
_refine_ls_number_reflns 1876
_refine_ls_number_restraints 0
_refine_ls_restrained_S_all 1.168
_refine_ls_R_factor_all 0.0474
_refine_ls_R_factor_gt 0.0443
_refine_ls_shift/su_max 0.000
_refine_ls_shift/su_mean 0.000
_refine_ls_structure_factor_coef Fsqd
_refine_ls_weighting_details 'calc w=1/[\s^2^(Fo^2^)+(0.0212P)^2^+39.3783P] where P=(Fo^2^+2Fc^2^)/3'
_refine_ls_weighting_scheme calc
_refine_ls_wR_factor_gt 0.1069
_refine_ls_wR_factor_ref 0.1082
_reflns_number_gt 1742
_reflns_number_total 1876
_reflns_threshold_expression >2sigma(I)
_cod_data_source_file b910701k.txt
_cod_data_source_block Dy
_cod_depositor_comments
;
The following automatic conversions were performed:

'_symmetry_cell_setting' value 'Monoclinic' changed to 'monoclinic'
according to /home/saulius/struct/CIF-dictionaries/cif_core.dic
dictionary named 'cif_core.dic' version 2.4.2 from
2011-04-26.

'_exptl_absorpt_correction_type' value 'Multi-scan'
changed to 'multi-scan' according to
/home/saulius/struct/CIF-dictionaries/cif_core.dic dictionary named
'cif_core.dic' version 2.4.2 from 2011-04-26.

Automatic conversion script
Id: cif_fix_values 1891 2012-01-12 08:04:46Z andrius 
;
_cod_original_sg_symbol_H-M 'P 21/c'
_cod_database_code 7211602

loop_
_symmetry_equiv_pos_as_xyz
'x, y, z'
'-x, y+1/2, -z+1/2'
'-x, -y, -z'
'x, -y-1/2, z-1/2'

loop_
_atom_site_label
_atom_site_type_symbol
_atom_site_fract_x
_atom_site_fract_y
_atom_site_fract_z
_atom_site_U_iso_or_equiv
_atom_site_adp_type
_atom_site_occupancy
_atom_site_symmetry_multiplicity
_atom_site_calc_flag
_atom_site_refinement_flags
Dy1 Dy 0.59113(5) 0.42091(7) 0.39873(3) 0.01187(17) Uani 1 1 d .
S1 S 0.4075(6) 0.0797(8) 0.5221(3) 0.0156(10) Uani 0.50 1 d P
O1 O 0.7974(10) 0.381(2) 0.4950(5) 0.063(4) Uani 1 1 d .
O2 O 0.6229(9) 0.4795(18) 0.5544(5) 0.040(3) Uani 1 1 d .
O3 O 0.5678(8) 0.5305(14) 0.7111(5) 0.026(2) Uani 1 1 d .
O4 O 0.6480(9) 0.3429(14) 0.8178(6) 0.034(2) Uani 1 1 d .
O5 O 0.4955(19) 0.130(3) 0.4491(11) 0.031(4) Uani 0.50 1 d P
O6 O 0.3995(9) 0.2291(13) 0.5857(5) 0.0254(18) Uani 1 1 d .
O7 O 0.2585(19) 0.038(3) 0.4961(11) 0.037(5) Uani 0.50 1 d P
O8 O 0.060(3) 0.026(6) 0.4957(15) 0.083(10) Uani 0.50 1 d P
H8A H 0.0106 0.1137 0.4674 0.125 Uiso 0.50 1 d PR
H8B H 0.0242 -0.0894 0.4846 0.125 Uiso 0.50 1 d PR
N2 N 1.1790(10) 0.4386(16) 0.8301(6) 0.023(2) Uani 1 1 d .
H2 H 1.1874 0.4351 0.8837 0.027 Uiso 1 1 calc R
N1 N 1.2406(9) 0.4539(15) 0.6995(6) 0.019(2) Uani 1 1 d .
C1 C 0.7489(11) 0.4321(17) 0.5607(7) 0.019(2) Uani 1 1 d .
C2 C 0.8485(11) 0.4381(17) 0.6406(6) 0.016(2) Uani 1 1 d .
C3 C 0.9889(11) 0.4414(17) 0.6274(7) 0.018(2) Uani 1 1 d .
H3 H 1.0136 0.4421 0.5733 0.021 Uiso 1 1 calc R
C4 C 1.0944(11) 0.4436(16) 0.6960(6) 0.015(2) Uani 1 1 d .
C5 C 1.0550(11) 0.4342(17) 0.7758(6) 0.018(2) Uani 1 1 d .
C6 C 0.9155(11) 0.4295(18) 0.7912(7) 0.019(2) Uani 1 1 d .
H6 H 0.8922 0.4242 0.8456 0.022 Uiso 1 1 calc R
C7 C 0.8119(11) 0.4328(17) 0.7244(6) 0.015(2) Uani 1 1 d .
C8 C 0.6639(11) 0.4320(17) 0.7510(6) 0.017(2) Uani 1 1 d .
C9 C 1.2870(11) 0.4499(18) 0.7791(7) 0.020(2) Uani 1 1 d .
H9 H 1.3822 0.4541 0.7996 0.024 Uiso 1 1 calc R

loop_
_atom_site_aniso_label
_atom_site_aniso_U_11
_atom_site_aniso_U_22
_atom_site_aniso_U_33
_atom_site_aniso_U_23
_atom_site_aniso_U_13
_atom_site_aniso_U_12
Dy1 0.0110(3) 0.0155(3) 0.0092(3) -0.0008(2) 0.00173(17) 0.0006(2)
S1 0.023(3) 0.014(3) 0.011(2) 0.002(2) 0.008(2) -0.002(2)
O1 0.021(5) 0.153(13) 0.014(4) -0.019(6) -0.001(4) 0.027(7)
O2 0.018(4) 0.086(8) 0.017(4) -0.010(5) -0.003(3) 0.016(5)
O3 0.013(4) 0.051(6) 0.015(4) 0.002(4) -0.001(3) 0.003(4)
O4 0.028(5) 0.038(5) 0.041(5) 0.023(4) 0.020(4) 0.012(4)
O5 0.034(10) 0.030(10) 0.030(9) 0.002(8) 0.007(8) -0.004(8)
O6 0.026(4) 0.023(4) 0.026(4) -0.004(4) 0.003(4) -0.001(4)
O7 0.028(9) 0.054(13) 0.029(9) 0.005(9) 0.002(8) -0.012(9)
O8 0.069(17) 0.15(3) 0.034(12) -0.015(16) 0.000(14) 0.04(2)
N2 0.017(5) 0.031(6) 0.021(5) 0.002(4) 0.009(4) 0.002(4)
N1 0.014(4) 0.028(5) 0.017(5) 0.004(4) 0.005(4) 0.002(4)
C1 0.017(5) 0.020(6) 0.019(5) 0.001(5) 0.000(4) 0.003(5)
C2 0.015(5) 0.023(6) 0.011(5) -0.001(4) 0.005(4) 0.002(4)
C3 0.016(5) 0.023(6) 0.015(5) 0.004(5) 0.007(4) -0.001(5)
C4 0.012(5) 0.017(5) 0.015(5) 0.000(4) 0.001(4) -0.005(4)
C5 0.018(5) 0.022(6) 0.013(5) 0.000(5) 0.001(4) 0.003(5)
C6 0.020(5) 0.022(6) 0.014(5) -0.001(5) -0.001(4) 0.000(5)
C7 0.017(5) 0.017(5) 0.012(5) 0.003(4) 0.004(4) -0.001(4)
C8 0.016(5) 0.020(6) 0.015(5) -0.001(5) 0.000(4) -0.001(5)
C9 0.011(5) 0.031(7) 0.019(5) 0.005(5) 0.003(4) -0.004(5)

loop_
_atom_type_symbol
_atom_type_description
_atom_type_scat_dispersion_real
_atom_type_scat_dispersion_imag
_atom_type_scat_source
C C 0.0033 0.0016 'International Tables Vol C Tables 4.2.6.8 and 6.1.1.4'
H H 0.0000 0.0000 'International Tables Vol C Tables 4.2.6.8 and 6.1.1.4'
N N 0.0061 0.0033 'International Tables Vol C Tables 4.2.6.8 and 6.1.1.4'
O O 0.0106 0.0060 'International Tables Vol C Tables 4.2.6.8 and 6.1.1.4'
S S 0.1246 0.1234 'International Tables Vol C Tables 4.2.6.8 and 6.1.1.4'
Dy Dy -0.1892 4.4098 'International Tables Vol C Tables 4.2.6.8 and 6.1.1.4'

loop_
_geom_angle_atom_site_label_1
_geom_angle_atom_site_label_2
_geom_angle_atom_site_label_3
_geom_angle
_geom_angle_site_symmetry_1
_geom_angle_site_symmetry_3
O3 Dy1 O4 81.0(3) 3_666 4_565
O3 Dy1 O5 98.2(5) 3_666 .
O4 Dy1 O5 71.7(5) 4_565 .
O3 Dy1 O6 87.3(3) 3_666 3_666
O4 Dy1 O6 144.6(3) 4_565 3_666
O5 Dy1 O6 143.4(5) . 3_666
O3 Dy1 O2 71.2(3) 3_666 3_666
O4 Dy1 O2 132.2(3) 4_565 3_666
O5 Dy1 O2 74.6(5) . 3_666
O6 Dy1 O2 73.0(4) 3_666 3_666
O3 Dy1 O1 167.4(3) 3_666 .
O4 Dy1 O1 93.0(4) 4_565 .
O5 Dy1 O1 90.4(6) . .
O6 Dy1 O1 91.3(4) 3_666 .
O2 Dy1 O1 120.3(3) 3_666 .
O3 Dy1 O2 139.8(3) 3_666 .
O4 Dy1 O2 132.5(4) 4_565 .
O5 Dy1 O2 77.8(5) . .
O6 Dy1 O2 75.0(3) 3_666 .
O2 Dy1 O2 69.1(3) 3_666 .
O1 Dy1 O2 51.2(3) . .
O3 Dy1 N1 82.8(3) 3_666 3_766
O4 Dy1 N1 71.8(3) 4_565 3_766
O5 Dy1 N1 142.9(5) . 3_766
O6 Dy1 N1 73.7(3) 3_666 3_766
O2 Dy1 N1 138.3(3) 3_666 3_766
O1 Dy1 N1 84.8(3) . 3_766
O2 Dy1 N1 124.2(3) . 3_766
O3 Dy1 C1 164.6(3) 3_666 .
O4 Dy1 C1 113.9(3) 4_565 .
O5 Dy1 C1 83.6(5) . .
O6 Dy1 C1 82.4(3) 3_666 .
O2 Dy1 C1 94.7(3) 3_666 .
O1 Dy1 C1 25.6(3) . .
O2 Dy1 C1 25.6(3) . .
N1 Dy1 C1 105.0(3) 3_766 .
O6 S1 O7 101.8(9) . .
O6 S1 O5 117.8(8) . .
O7 S1 O5 114.5(10) . .
O6 S1 O5 116.5(8) . 3_656
O7 S1 O5 113.6(11) . 3_656
O5 S1 O5 93.3(9) . 3_656
O6 S1 S1 131.6(6) . 3_656
O7 S1 S1 126.4(9) . 3_656
O5 S1 S1 49.5(7) . 3_656
O5 S1 S1 43.9(6) 3_656 3_656
C1 O1 Dy1 99.4(7) . .
C1 O2 Dy1 156.6(8) . 3_666
C1 O2 Dy1 92.5(7) . .
Dy1 O2 Dy1 110.9(3) 3_666 .
C8 O3 Dy1 152.1(8) . 3_666
C8 O4 Dy1 155.8(9) . 4_566
S1 O5 S1 86.7(9) . 3_656
S1 O5 Dy1 135.1(11) . .
S1 O5 Dy1 123.7(9) 3_656 .
S1 O6 Dy1 139.6(5) . 3_666
O8 O8 H8A 78.1 3_556 .
O8 O8 H8B 54.1 3_556 .
H8A O8 H8B 109.5 . .
C5 N2 C9 105.2(9) . .
C5 N2 H2 127.4 . .
C9 N2 H2 127.4 . .
C9 N1 C4 105.1(9) . .
C9 N1 Dy1 117.1(7) . 3_766
C4 N1 Dy1 134.3(7) . 3_766
O2 C1 O1 116.9(10) . .
O2 C1 C2 124.9(10) . .
O1 C1 C2 118.2(9) . .
O2 C1 Dy1 61.9(6) . .
O1 C1 Dy1 55.0(6) . .
C2 C1 Dy1 172.9(7) . .
C3 C2 C7 119.6(9) . .
C3 C2 C1 113.1(9) . .
C7 C2 C1 127.3(9) . .
C2 C3 C4 119.7(9) . .
C2 C3 H3 120.1 . .
C4 C3 H3 120.1 . .
C5 C4 N1 110.2(9) . .
C5 C4 C3 119.0(9) . .
N1 C4 C3 130.9(9) . .
C6 C5 C4 122.7(10) . .
C6 C5 N2 130.8(10) . .
C4 C5 N2 106.4(9) . .
C7 C6 C5 118.5(10) . .
C7 C6 H6 120.8 . .
C5 C6 H6 120.8 . .
C6 C7 C2 120.4(10) . .
C6 C7 C8 112.6(9) . .
C2 C7 C8 127.0(9) . .
O3 C8 O4 122.6(10) . .
O3 C8 C7 120.2(10) . .
O4 C8 C7 116.9(9) . .
N1 C9 N2 113.1(9) . .
N1 C9 H9 123.4 . .
N2 C9 H9 123.4 . .

loop_
_geom_bond_atom_site_label_1
_geom_bond_atom_site_label_2
_geom_bond_distance
_geom_bond_site_symmetry_2
Dy1 O3 2.216(7) 3_666
Dy1 O4 2.296(8) 4_565
Dy1 O5 2.335(18) .
Dy1 O6 2.353(8) 3_666
Dy1 O2 2.355(8) 3_666
Dy1 O1 2.374(9) .
Dy1 O2 2.524(8) .
Dy1 N1 2.526(9) 3_766
Dy1 C1 2.858(11) .
S1 O6 1.440(10) .
S1 O7 1.460(18) .
S1 O5 1.561(18) .
S1 O5 1.711(19) 3_656
S1 S1 2.248(11) 3_656
O1 C1 1.252(14) .
O2 C1 1.235(13) .
O2 Dy1 2.355(8) 3_666
O3 C8 1.244(13) .
O3 Dy1 2.216(7) 3_666
O4 C8 1.257(14) .
O4 Dy1 2.296(8) 4_566
O5 S1 1.711(19) 3_656
O6 Dy1 2.353(8) 3_666
O8 O8 1.21(5) 3_556
O8 H8A 0.8500 .
O8 H8B 0.8500 .
N2 C5 1.386(14) .
N2 C9 1.394(14) .
N2 H2 0.8600 .
N1 C9 1.308(14) .
N1 C4 1.391(13) .
N1 Dy1 2.526(9) 3_766
C1 C2 1.510(14) .
C2 C3 1.381(14) .
C2 C7 1.435(14) .
C3 C4 1.405(14) .
C3 H3 0.9300 .
C4 C5 1.384(15) .
C5 C6 1.383(15) .
C6 C7 1.374(14) .
C6 H6 0.9300 .
C7 C8 1.522(14) .
C9 H9 0.9300 .
